data_4337739
loop_
_publ_author_name
'K\"a\&s, Martina'
'Hohenberger, Johannes'
'Adelhardt, Mario'
'Zolnhofer, Eva M.'
'Mossin, Susanne'
'Heinemann, Frank W.'
'Sutter, J\"org'
'Meyer, Karsten'

_publ_section_title
;
 Synthesis and characterization of divalent manganese, iron, and cobalt
 complexes in tripodal phenolate/n-heterocyclic carbene ligand
 environments.
;
_journal_issue 5
_journal_name_full 'Inorganic chemistry'
_journal_page_first 2460
_journal_page_last 2470
_journal_paper_doi 10.1021/ic4024053
_journal_volume 53
_journal_year 2014
_chemical_absolute_configuration ad
_chemical_formula_moiety 'C54 H66 Fe N O3, C36 H30 N P2, C4 H10 O2, C6 H6'
_chemical_formula_sum 'C100 H112 Fe N2 O5 P2'
_chemical_formula_weight 1539.71
_chemical_name_systematic
; 
 ? 
;
_space_group_IT_number 19
_symmetry_cell_setting orthorhombic
_symmetry_space_group_name_Hall 'P 2ac 2ab'
_symmetry_space_group_name_H-M 'P 21 21 21'
_atom_sites_solution_hydrogens geom
_atom_sites_solution_primary direct
_atom_sites_solution_secondary difmap
_audit_creation_method SHELXL-97
_cell_angle_alpha 90.00
_cell_angle_beta 90.00
_cell_angle_gamma 90.00
_cell_formula_units_Z 4
_cell_length_a 11.0427(8)
_cell_length_b 26.2778(19)
_cell_length_c 28.351(2)
_cell_measurement_reflns_used 9858
_cell_measurement_temperature 100(2)
_cell_measurement_theta_max 26.92
_cell_measurement_theta_min 2.46
_cell_volume 8226.8(10)
_computing_cell_refinement 'Bruker SAINT'
_computing_data_collection 'Bruker APEX2'
_computing_data_reduction 'Bruker SAINT'
_computing_molecular_graphics 'SHELXTL 6.12 (Bruker AXS, 2002)'
_computing_publication_material 'SHELXTL 6.12 (Bruker AXS, 2002)'
_computing_structure_refinement 'SHELXTL 6.12 (Bruker AXS, 2002)'
_computing_structure_solution 'SHELXTL 6.12 (Bruker AXS, 2002)'
_diffrn_ambient_temperature 100(2)
_diffrn_detector_area_resol_mean 83.33
_diffrn_measured_fraction_theta_full 0.998
_diffrn_measured_fraction_theta_max 0.998
_diffrn_measurement_device_type 'Bruker Kappa APEX II'
_diffrn_measurement_method '\f and \w scans'
_diffrn_radiation_monochromator 'Quazar focussing montel optics'
_diffrn_radiation_source 'ImuS micro-focus tube'
_diffrn_radiation_type MoK\a
_diffrn_radiation_wavelength 0.71073
_diffrn_reflns_av_R_equivalents 0.0618
_diffrn_reflns_av_sigmaI/netI 0.0438
_diffrn_reflns_limit_h_max 14
_diffrn_reflns_limit_h_min -13
_diffrn_reflns_limit_k_max 33
_diffrn_reflns_limit_k_min -33
_diffrn_reflns_limit_l_max 36
_diffrn_reflns_limit_l_min -36
_diffrn_reflns_number 118988
_diffrn_reflns_theta_full 27.15
_diffrn_reflns_theta_max 27.15
_diffrn_reflns_theta_min 2.11
_exptl_absorpt_coefficient_mu 0.279
_exptl_absorpt_correction_T_max 0.746
_exptl_absorpt_correction_T_min 0.678
_exptl_absorpt_correction_type multi-scan
_exptl_absorpt_process_details 'SADABS, Bruker-AXS, 2008'
_exptl_crystal_colour yellow
_exptl_crystal_density_diffrn 1.243
_exptl_crystal_density_method 'not measured'
_exptl_crystal_description prism
_exptl_crystal_F_000 3288
_exptl_crystal_size_max 0.24
_exptl_crystal_size_mid 0.09
_exptl_crystal_size_min 0.07
_refine_diff_density_max 0.917
_refine_diff_density_min -0.594
_refine_diff_density_rms 0.064
_refine_ls_abs_structure_details
;
 Flack H D (1983), Acta Cryst. A39, 876-881
 8250 Friedel pairs used in the refinement of Flack parameter
;
_refine_ls_abs_structure_Flack 0.014(12)
_refine_ls_extinction_method none
_refine_ls_goodness_of_fit_ref 1.051
_refine_ls_hydrogen_treatment constr
_refine_ls_matrix_type full
_refine_ls_number_parameters 1080
_refine_ls_number_reflns 18199
_refine_ls_number_restraints 289
_refine_ls_restrained_S_all 1.082
_refine_ls_R_factor_all 0.0570
_refine_ls_R_factor_gt 0.0467
_refine_ls_shift/su_max 0.001
_refine_ls_shift/su_mean 0.000
_refine_ls_structure_factor_coef Fsqd
_refine_ls_weighting_details 'calc w=1/[\s^2^(Fo^2^)+(0.0654P)^2^+5.1861P] where P=(Fo^2^+2Fc^2^)/3'
_refine_ls_weighting_scheme calc
_refine_ls_wR_factor_gt 0.1185
_refine_ls_wR_factor_ref 0.1258
_reflns_number_gt 15953
_reflns_number_total 18199
_reflns_threshold_expression >2sigma(I)
_cod_data_source_file ic4024053_si_002.cif
_cod_data_source_block ma1201a
_cod_original_cell_volume 8226.7(10)
_cod_original_sg_symbol_Hall P2ac2ab
_cod_original_sg_symbol_H-M P2(1)2(1)2(1)
_cod_database_code 4337739

loop_
_symmetry_equiv_pos_as_xyz
'x, y, z'
'-x+1/2, -y, z+1/2'
'-x, y+1/2, -z+1/2'
'x+1/2, -y+1/2, -z'

loop_
_atom_site_label
_atom_site_type_symbol
_atom_site_fract_x
_atom_site_fract_y
_atom_site_fract_z
_atom_site_U_iso_or_equiv
_atom_site_adp_type
_atom_site_occupancy
_atom_site_symmetry_multiplicity
_atom_site_calc_flag
_atom_site_refinement_flags
_atom_site_disorder_assembly
_atom_site_disorder_group
Fe1 Fe 0.52719(3) 0.135836(14) 0.376769(13) 0.01407(8) Uani 1 1 d . . .
O1 O 0.50872(16) 0.19780(7) 0.34136(7) 0.0194(4) Uani 1 1 d . . .
O2 O 0.51621(17) 0.06987(7) 0.34252(7) 0.0176(4) Uani 1 1 d . . .
O3 O 0.59669(16) 0.12124(7) 0.43822(7) 0.0167(4) Uani 1 1 d . . .
N1 N 0.34553(19) 0.13538(9) 0.40009(8) 0.0145(4) Uani 1 1 d . . .
C1 C 0.3038(2) 0.18881(11) 0.40332(10) 0.0178(5) Uani 1 1 d . . .
H1A H 0.3582 0.2076 0.4250 0.021 Uiso 1 1 calc R . .
H1B H 0.2216 0.1893 0.4173 0.021 Uiso 1 1 calc R . .
C2 C 0.3003(2) 0.21627(10) 0.35656(10) 0.0171(5) Uani 1 1 d . . .
C3 C 0.4057(2) 0.21948(10) 0.32768(10) 0.0178(5) Uani 1 1 d . . .
C4 C 0.3972(2) 0.24693(10) 0.28430(10) 0.0174(5) Uani 1 1 d . . .
C5 C 0.2861(2) 0.26857(10) 0.27232(10) 0.0181(6) Uani 1 1 d . . .
H5 H 0.2805 0.2863 0.2432 0.022 Uiso 1 1 calc R . .
C6 C 0.1831(2) 0.26578(10) 0.30029(10) 0.0180(6) Uani 1 1 d . . .
C7 C 0.1929(2) 0.23939(10) 0.34271(10) 0.0177(5) Uani 1 1 d . . .
H7 H 0.1241 0.2371 0.3628 0.021 Uiso 1 1 calc R . .
C8 C 0.2747(2) 0.10619(10) 0.36445(10) 0.0173(5) Uani 1 1 d . . .
H8A H 0.2875 0.1215 0.3330 0.021 Uiso 1 1 calc R . .
H8B H 0.1874 0.1089 0.3720 0.021 Uiso 1 1 calc R . .
C9 C 0.3102(2) 0.05028(11) 0.36266(10) 0.0178(5) Uani 1 1 d . . .
C10 C 0.4313(2) 0.03549(10) 0.35239(10) 0.0166(5) Uani 1 1 d . . .
C11 C 0.4588(2) -0.01782(10) 0.35248(9) 0.0154(5) Uani 1 1 d . . .
C12 C 0.3646(2) -0.05201(10) 0.36087(10) 0.0173(5) Uani 1 1 d . . .
H12 H 0.3825 -0.0874 0.3604 0.021 Uiso 1 1 calc R . .
C13 C 0.2455(2) -0.03714(11) 0.36992(10) 0.0195(6) Uani 1 1 d . . .
C14 C 0.2212(2) 0.01448(11) 0.37136(10) 0.0197(6) Uani 1 1 d . . .
H14 H 0.1414 0.0256 0.3785 0.024 Uiso 1 1 calc R . .
C15 C 0.3410(2) 0.11087(11) 0.44710(10) 0.0178(6) Uani 1 1 d . . .
H15A H 0.3666 0.0749 0.4437 0.021 Uiso 1 1 calc R . .
H15B H 0.2561 0.1109 0.4582 0.021 Uiso 1 1 calc R . .
C16 C 0.4186(2) 0.13567(11) 0.48408(9) 0.0163(5) Uani 1 1 d . . .
C17 C 0.5459(2) 0.13820(10) 0.47808(9) 0.0153(5) Uani 1 1 d . . .
C18 C 0.6180(2) 0.15657(10) 0.51603(10) 0.0159(5) Uani 1 1 d . . .
C19 C 0.5594(2) 0.17234(10) 0.55719(10) 0.0178(6) Uani 1 1 d . . .
H19 H 0.6074 0.1840 0.5828 0.021 Uiso 1 1 calc R . .
C20 C 0.4337(3) 0.17177(11) 0.56248(10) 0.0190(6) Uani 1 1 d . . .
C21 C 0.3658(3) 0.15298(11) 0.52520(10) 0.0195(6) Uani 1 1 d . . .
H21 H 0.2801 0.1520 0.5280 0.023 Uiso 1 1 calc R . .
C22 C 0.5075(2) 0.25237(10) 0.25176(10) 0.0183(6) Uani 1 1 d . . .
C23 C 0.7214(3) 0.28696(12) 0.24575(11) 0.0239(6) Uani 1 1 d . . .
H23 H 0.7867 0.3054 0.2632 0.029 Uiso 1 1 calc R . .
C24 C 0.6665(3) 0.20549(11) 0.20444(11) 0.0244(6) Uani 1 1 d . . .
H24 H 0.6963 0.1710 0.1952 0.029 Uiso 1 1 calc R . .
C25 C 0.5875(3) 0.28823(12) 0.17467(11) 0.0247(6) Uani 1 1 d . . .
H25 H 0.5640 0.3078 0.1458 0.030 Uiso 1 1 calc R . .
C26 C 0.6100(2) 0.28115(11) 0.27788(10) 0.0198(6) Uani 1 1 d . . .
H26A H 0.5807 0.3152 0.2875 0.024 Uiso 1 1 calc R . .
H26B H 0.6328 0.2622 0.3067 0.024 Uiso 1 1 calc R . .
C27 C 0.4765(3) 0.28263(11) 0.20681(10) 0.0218(6) Uani 1 1 d . . .
H27A H 0.4111 0.2649 0.1894 0.026 Uiso 1 1 calc R . .
H27B H 0.4465 0.3168 0.2157 0.026 Uiso 1 1 calc R . .
C28 C 0.7673(3) 0.23406(12) 0.23142(12) 0.0258(7) Uani 1 1 d . . .
H28A H 0.7905 0.2146 0.2599 0.031 Uiso 1 1 calc R . .
H28B H 0.8398 0.2375 0.2111 0.031 Uiso 1 1 calc R . .
C29 C 0.6323(3) 0.23554(12) 0.16007(11) 0.0290(7) Uani 1 1 d . . .
H29A H 0.7037 0.2389 0.1392 0.035 Uiso 1 1 calc R . .
H29B H 0.5679 0.2174 0.1426 0.035 Uiso 1 1 calc R . .
C30 C 0.5552(2) 0.19994(11) 0.23622(11) 0.0207(6) Uani 1 1 d . . .
H30A H 0.5768 0.1797 0.2644 0.025 Uiso 1 1 calc R . .
H30B H 0.4908 0.1815 0.2190 0.025 Uiso 1 1 calc R . .
C31 C 0.6880(3) 0.31705(12) 0.20078(12) 0.0273(7) Uani 1 1 d . . .
H31A H 0.6597 0.3516 0.2094 0.033 Uiso 1 1 calc R . .
H31B H 0.7600 0.3205 0.1802 0.033 Uiso 1 1 calc R . .
C32 C 0.0653(2) 0.29045(11) 0.28565(11) 0.0216(6) Uani 1 1 d . . .
H32A H 0.0718 0.3024 0.2530 0.032 Uiso 1 1 calc R . .
H32B H 0.0481 0.3194 0.3064 0.032 Uiso 1 1 calc R . .
H32C H -0.0005 0.2656 0.2880 0.032 Uiso 1 1 calc R . .
C33 C 0.5885(2) -0.03690(10) 0.34461(10) 0.0158(5) Uani 1 1 d . . .
C34 C 0.8068(2) -0.03379(11) 0.37404(11) 0.0213(6) Uani 1 1 d . . .
H34 H 0.8620 -0.0186 0.3982 0.026 Uiso 1 1 calc R . .
C35 C 0.7246(2) -0.11507(11) 0.34088(11) 0.0217(6) Uani 1 1 d . . .
H35 H 0.7249 -0.1530 0.3437 0.026 Uiso 1 1 calc R . .
C36 C 0.7653(3) -0.04197(12) 0.28741(11) 0.0227(6) Uani 1 1 d . . .
H36 H 0.7933 -0.0319 0.2552 0.027 Uiso 1 1 calc R . .
C37 C 0.6772(2) -0.01425(11) 0.38184(10) 0.0187(5) Uani 1 1 d . . .
H37A H 0.6764 0.0233 0.3796 0.022 Uiso 1 1 calc R . .
H37B H 0.6498 -0.0238 0.4139 0.022 Uiso 1 1 calc R . .
C38 C 0.6339(2) -0.02297(11) 0.29500(10) 0.0187(6) Uani 1 1 d . . .
H38A H 0.6311 0.0144 0.2909 0.022 Uiso 1 1 calc R . .
H38B H 0.5802 -0.0385 0.2711 0.022 Uiso 1 1 calc R . .
C39 C 0.8088(3) -0.09215(11) 0.37821(12) 0.0242(6) Uani 1 1 d . . .
H39A H 0.8923 -0.1049 0.3735 0.029 Uiso 1 1 calc R . .
H39B H 0.7817 -0.1025 0.4101 0.029 Uiso 1 1 calc R . .
C40 C 0.7679(3) -0.09984(11) 0.29173(11) 0.0250(6) Uani 1 1 d . . .
H40A H 0.8513 -0.1125 0.2865 0.030 Uiso 1 1 calc R . .
H40B H 0.7146 -0.1152 0.2675 0.030 Uiso 1 1 calc R . .
C41 C 0.5960(2) -0.09505(10) 0.34887(10) 0.0185(6) Uani 1 1 d . . .
H41A H 0.5682 -0.1054 0.3807 0.022 Uiso 1 1 calc R . .
H41B H 0.5409 -0.1107 0.3254 0.022 Uiso 1 1 calc R . .
C42 C 0.8495(2) -0.01848(11) 0.32441(11) 0.0223(6) Uani 1 1 d . . .
H42A H 0.8489 0.0191 0.3214 0.027 Uiso 1 1 calc R . .
H42B H 0.9334 -0.0306 0.3193 0.027 Uiso 1 1 calc R . .
C43 C 0.1487(3) -0.07666(12) 0.37967(13) 0.0283(7) Uani 1 1 d . . .
H43A H 0.0792 -0.0604 0.3950 0.042 Uiso 1 1 calc R . .
H43B H 0.1815 -0.1031 0.4004 0.042 Uiso 1 1 calc R . .
H43C H 0.1226 -0.0921 0.3499 0.042 Uiso 1 1 calc R . .
C44 C 0.7566(2) 0.15645(10) 0.51201(10) 0.0156(5) Uani 1 1 d . . .
C45 C 0.9575(3) 0.17561(13) 0.55127(11) 0.0268(7) Uani 1 1 d . . .
H45 H 0.9958 0.1890 0.5807 0.032 Uiso 1 1 calc R . .
C46 C 0.9397(2) 0.10042(11) 0.49874(11) 0.0232(6) Uani 1 1 d . . .
H46 H 0.9672 0.0647 0.4932 0.028 Uiso 1 1 calc R . .
C47 C 0.9361(3) 0.18818(11) 0.46485(10) 0.0215(6) Uani 1 1 d . . .
H47 H 0.9609 0.2096 0.4373 0.026 Uiso 1 1 calc R . .
C48 C 0.8192(2) 0.17696(12) 0.55672(10) 0.0212(6) Uani 1 1 d . . .
H48A H 0.7927 0.2124 0.5626 0.025 Uiso 1 1 calc R . .
H48B H 0.7952 0.1561 0.5842 0.025 Uiso 1 1 calc R . .
C49 C 0.7978(2) 0.19047(11) 0.47048(10) 0.0188(6) Uani 1 1 d . . .
H49A H 0.7586 0.1788 0.4410 0.023 Uiso 1 1 calc R . .
H49B H 0.7726 0.2261 0.4764 0.023 Uiso 1 1 calc R . .
C50 C 0.9988(2) 0.12070(13) 0.54342(12) 0.0294(7) Uani 1 1 d . . .
H50A H 1.0881 0.1195 0.5403 0.035 Uiso 1 1 calc R . .
H50B H 0.9752 0.0994 0.5707 0.035 Uiso 1 1 calc R . .
C51 C 0.9750(3) 0.13337(11) 0.45634(10) 0.0230(6) Uani 1 1 d . . .
H51A H 1.0638 0.1319 0.4516 0.028 Uiso 1 1 calc R . .
H51B H 0.9354 0.1202 0.4275 0.028 Uiso 1 1 calc R . .
C52 C 0.8015(2) 0.10115(11) 0.50419(11) 0.0195(6) Uani 1 1 d . . .
H52A H 0.7776 0.0797 0.5314 0.023 Uiso 1 1 calc R . .
H52B H 0.7633 0.0869 0.4755 0.023 Uiso 1 1 calc R . .
C53 C 0.9969(2) 0.20833(12) 0.50946(11) 0.0256(7) Uani 1 1 d . . .
H53A H 0.9731 0.2442 0.5148 0.031 Uiso 1 1 calc R . .
H53B H 1.0861 0.2069 0.5059 0.031 Uiso 1 1 calc R . .
C54 C 0.3723(3) 0.18960(13) 0.60758(10) 0.0270(7) Uani 1 1 d . . .
H54A H 0.2879 0.1985 0.6008 0.040 Uiso 1 1 calc R . .
H54B H 0.4147 0.2196 0.6199 0.040 Uiso 1 1 calc R . .
H54C H 0.3748 0.1623 0.6311 0.040 Uiso 1 1 calc R . .
P1 P 0.98159(7) 0.01562(3) 0.13937(2) 0.01721(14) Uani 1 1 d . . .
P2 P 1.03256(7) 0.11271(3) 0.18991(2) 0.01849(14) Uani 1 1 d . . .
N2 N 0.9633(2) 0.07081(9) 0.16033(8) 0.0213(5) Uani 1 1 d . . .
C55 C 0.8468(3) -0.02149(11) 0.14914(10) 0.0198(6) Uani 1 1 d . . .
C56 C 0.7335(3) 0.00256(12) 0.14909(11) 0.0248(6) Uani 1 1 d . . .
H56 H 0.7280 0.0382 0.1437 0.030 Uiso 1 1 calc R . .
C57 C 0.6297(3) -0.02576(13) 0.15691(12) 0.0311(7) Uani 1 1 d . . .
H57 H 0.5528 -0.0096 0.1569 0.037 Uiso 1 1 calc R . .
C58 C 0.6380(3) -0.07752(12) 0.16469(11) 0.0265(7) Uani 1 1 d . . .
H58 H 0.5666 -0.0967 0.1704 0.032 Uiso 1 1 calc R . .
C59 C 0.7501(3) -0.10190(11) 0.16419(10) 0.0223(6) Uani 1 1 d . . .
H59 H 0.7549 -0.1376 0.1692 0.027 Uiso 1 1 calc R . .
C60 C 0.8540(3) -0.07390(11) 0.15638(10) 0.0213(6) Uani 1 1 d . . .
H60 H 0.9305 -0.0904 0.1559 0.026 Uiso 1 1 calc R . .
C61 C 1.0073(3) 0.01917(11) 0.07716(9) 0.0199(6) Uani 1 1 d . . .
C62 C 0.9645(2) -0.01811(10) 0.04635(9) 0.0177(5) Uani 1 1 d . . .
H62 H 0.9205 -0.0464 0.0582 0.021 Uiso 1 1 calc R . .
C63 C 0.9863(3) -0.01384(11) -0.00176(10) 0.0201(6) Uani 1 1 d . . .
H63 H 0.9547 -0.0385 -0.0229 0.024 Uiso 1 1 calc R . .
C64 C 1.0542(3) 0.02642(13) -0.01879(11) 0.0327(8) Uani 1 1 d . . .
H64 H 1.0714 0.0287 -0.0516 0.039 Uiso 1 1 calc R . .
C65 C 1.0967(4) 0.06309(16) 0.01141(13) 0.0515(12) Uani 1 1 d . . .
H65 H 1.1433 0.0906 -0.0005 0.062 Uiso 1 1 calc R . .
C66 C 1.0718(4) 0.06012(14) 0.05929(12) 0.0421(10) Uani 1 1 d . . .
H66 H 1.0990 0.0862 0.0799 0.050 Uiso 1 1 calc R . .
C67 C 1.1040(3) -0.02002(11) 0.16500(10) 0.0211(6) Uani 1 1 d . . .
C68 C 1.1980(3) -0.03933(13) 0.13774(12) 0.0290(7) Uani 1 1 d . . .
H68 H 1.1984 -0.0341 0.1046 0.035 Uiso 1 1 calc R . .
C69 C 1.2914(3) -0.06619(14) 0.15906(14) 0.0358(8) Uani 1 1 d . . .
H69 H 1.3557 -0.0794 0.1404 0.043 Uiso 1 1 calc R . .
C70 C 1.2913(3) -0.07384(14) 0.20707(14) 0.0360(8) Uani 1 1 d . . .
H70 H 1.3558 -0.0921 0.2214 0.043 Uiso 1 1 calc R . .
C71 C 1.1985(3) -0.05525(15) 0.23462(13) 0.0401(9) Uani 1 1 d . . .
H71 H 1.1993 -0.0604 0.2678 0.048 Uiso 1 1 calc R . .
C72 C 1.1035(3) -0.02882(13) 0.21346(11) 0.0308(7) Uani 1 1 d . . .
H72 H 1.0381 -0.0168 0.2322 0.037 Uiso 1 1 calc R . .
C73 C 1.1930(3) 0.10231(12) 0.19706(11) 0.0238(6) Uani 1 1 d . . .
C74 C 1.2694(3) 0.11531(13) 0.15960(12) 0.0288(7) Uani 1 1 d . . .
H74 H 1.2371 0.1324 0.1329 0.035 Uiso 1 1 calc R . .
C75 C 1.3914(3) 0.10359(14) 0.16100(13) 0.0358(8) Uani 1 1 d . . .
H75 H 1.4423 0.1116 0.1350 0.043 Uiso 1 1 calc R . .
C76 C 1.4383(3) 0.08021(14) 0.20039(13) 0.0375(9) Uani 1 1 d . . .
H76 H 1.5225 0.0729 0.2019 0.045 Uiso 1 1 calc R . .
C77 C 1.3648(3) 0.06728(15) 0.23767(13) 0.0389(9) Uani 1 1 d . . .
H77 H 1.3980 0.0508 0.2645 0.047 Uiso 1 1 calc R . .
C78 C 1.2415(3) 0.07846(14) 0.23599(12) 0.0321(7) Uani 1 1 d . . .
H78 H 1.1908 0.0696 0.2618 0.039 Uiso 1 1 calc R . .
C79 C 0.9601(3) 0.11987(10) 0.24651(10) 0.0187(5) Uani 1 1 d . . .
C80 C 1.0141(3) 0.14657(10) 0.28365(10) 0.0210(6) Uani 1 1 d . . .
H80 H 1.0940 0.1596 0.2805 0.025 Uiso 1 1 calc R . .
C81 C 0.9498(3) 0.15390(11) 0.32521(10) 0.0226(6) Uani 1 1 d . . .
H81 H 0.9866 0.1714 0.3508 0.027 Uiso 1 1 calc R . .
C82 C 0.8313(3) 0.13574(11) 0.32966(10) 0.0221(6) Uani 1 1 d . . .
H82 H 0.7874 0.1412 0.3580 0.027 Uiso 1 1 calc R . .
C83 C 0.7781(3) 0.10979(11) 0.29253(11) 0.0215(6) Uani 1 1 d . . .
H83 H 0.6974 0.0976 0.2954 0.026 Uiso 1 1 calc R . .
C84 C 0.8418(3) 0.10147(10) 0.25127(10) 0.0203(6) Uani 1 1 d . . .
H84 H 0.8052 0.0832 0.2261 0.024 Uiso 1 1 calc R . .
C85 C 1.0193(3) 0.17294(11) 0.15979(10) 0.0222(6) Uani 1 1 d . . .
C86 C 1.0830(3) 0.21545(12) 0.17673(12) 0.0286(7) Uani 1 1 d . . .
H86 H 1.1344 0.2124 0.2034 0.034 Uiso 1 1 calc R . .
C87 C 1.0702(3) 0.26163(13) 0.15420(13) 0.0358(8) Uani 1 1 d . . .
H87 H 1.1127 0.2905 0.1656 0.043 Uiso 1 1 calc R . .
C88 C 0.9958(3) 0.26628(13) 0.11499(14) 0.0391(9) Uani 1 1 d . . .
H88 H 0.9883 0.2982 0.0995 0.047 Uiso 1 1 calc R . .
C89 C 0.9326(3) 0.22462(14) 0.09854(14) 0.0379(8) Uani 1 1 d . . .
H89 H 0.8809 0.2280 0.0720 0.045 Uiso 1 1 calc R . .
C90 C 0.9444(3) 0.17767(12) 0.12076(12) 0.0295(7) Uani 1 1 d . . .
H90 H 0.9013 0.1490 0.1092 0.035 Uiso 1 1 calc R . .
C101 C 0.4272(11) 0.0283(5) 0.0553(6) 0.139(4) Uani 0.647(4) 1 d PDU A 1
H10A H 0.3705 0.0441 0.0776 0.209 Uiso 0.647(4) 1 calc PR A 1
H10B H 0.4491 -0.0057 0.0667 0.209 Uiso 0.647(4) 1 calc PR A 1
H10C H 0.3888 0.0256 0.0243 0.209 Uiso 0.647(4) 1 calc PR A 1
O102 O 0.5320(7) 0.0584(3) 0.0518(3) 0.1141(17) Uani 0.647(4) 1 d PDU A 1
C103 C 0.6364(8) 0.0443(3) 0.0217(4) 0.0854(16) Uani 0.647(4) 1 d PDU A 1
H10D H 0.6651 0.0099 0.0306 0.103 Uiso 0.647(4) 1 calc PR A 1
H10E H 0.6101 0.0430 -0.0117 0.103 Uiso 0.647(4) 1 calc PR A 1
C104 C 0.7250(9) 0.0766(4) 0.0259(5) 0.0909(18) Uani 0.647(4) 1 d PDU A 1
H10F H 0.7936 0.0649 0.0062 0.109 Uiso 0.647(4) 1 calc PR A 1
H10G H 0.7525 0.0767 0.0592 0.109 Uiso 0.647(4) 1 calc PR A 1
O105 O 0.6933(7) 0.1293(3) 0.0121(3) 0.1059(17) Uani 0.647(4) 1 d PDU A 1
C106 C 0.7918(12) 0.1595(5) -0.0061(6) 0.142(3) Uani 0.647(4) 1 d PDU A 1
H10H H 0.7620 0.1935 -0.0143 0.213 Uiso 0.647(4) 1 calc PR A 1
H10I H 0.8253 0.1431 -0.0342 0.213 Uiso 0.647(4) 1 calc PR A 1
H10J H 0.8551 0.1625 0.0180 0.213 Uiso 0.647(4) 1 calc PR A 1
C111 C 0.3888(17) 0.0287(8) 0.0075(10) 0.128(4) Uani 0.353(4) 1 d PDU A 2
H11A H 0.3915 -0.0080 0.0013 0.192 Uiso 0.353(4) 1 calc PR A 2
H11B H 0.3360 0.0453 -0.0156 0.192 Uiso 0.353(4) 1 calc PR A 2
H11C H 0.3572 0.0346 0.0394 0.192 Uiso 0.353(4) 1 calc PR A 2
O112 O 0.5102(12) 0.0497(4) 0.0039(5) 0.104(2) Uani 0.353(4) 1 d PDU A 2
C113 C 0.4903(15) 0.1062(6) 0.0151(8) 0.109(2) Uani 0.353(4) 1 d PDU A 2
H11D H 0.4472 0.1214 -0.0121 0.131 Uiso 0.353(4) 1 calc PR A 2
H11E H 0.4346 0.1081 0.0424 0.131 Uiso 0.353(4) 1 calc PR A 2
C114 C 0.5847(14) 0.1362(6) 0.0247(9) 0.108(2) Uani 0.353(4) 1 d PDU A 2
H11F H 0.5747 0.1533 0.0555 0.130 Uiso 0.353(4) 1 calc PR A 2
H11G H 0.5961 0.1622 -0.0002 0.130 Uiso 0.353(4) 1 calc PR A 2
O115 O 0.7005(12) 0.0951(6) 0.0258(6) 0.1008(18) Uani 0.353(4) 1 d PDU A 2
C116 C 0.8108(16) 0.1135(9) 0.0051(9) 0.119(3) Uani 0.353(4) 1 d PDU A 2
H11H H 0.8727 0.0868 0.0067 0.179 Uiso 0.353(4) 1 calc PR A 2
H11I H 0.8387 0.1435 0.0224 0.179 Uiso 0.353(4) 1 calc PR A 2
H11J H 0.7962 0.1226 -0.0279 0.179 Uiso 0.353(4) 1 calc PR A 2
C201 C 0.2657(9) 0.2423(3) 0.0478(3) 0.119(3) Uani 0.601(6) 1 d PGU B 1
H201 H 0.2255 0.2682 0.0651 0.143 Uiso 0.601(6) 1 calc PR B 1
C202 C 0.2130(7) 0.2225(4) 0.0073(3) 0.117(3) Uani 0.601(6) 1 d PGU B 1
H202 H 0.1368 0.2349 -0.0032 0.141 Uiso 0.601(6) 1 calc PR B 1
C203 C 0.2718(9) 0.1845(4) -0.0180(3) 0.099(3) Uani 0.601(6) 1 d PGU B 1
H203 H 0.2358 0.1709 -0.0457 0.119 Uiso 0.601(6) 1 calc PR B 1
C204 C 0.3833(9) 0.1663(3) -0.0027(3) 0.119(3) Uani 0.601(6) 1 d PGU B 1
H204 H 0.4235 0.1403 -0.0200 0.143 Uiso 0.601(6) 1 calc PR B 1
C205 C 0.4360(7) 0.1861(4) 0.0378(3) 0.126(3) Uani 0.601(6) 1 d PGU B 1
H205 H 0.5122 0.1737 0.0483 0.151 Uiso 0.601(6) 1 calc PR B 1
C206 C 0.3772(9) 0.2241(4) 0.0631(2) 0.141(4) Uani 0.601(6) 1 d PGU B 1
H206 H 0.4132 0.2377 0.0908 0.169 Uiso 0.601(6) 1 calc PR B 1
C211 C 0.2116(14) 0.2052(6) 0.0417(3) 0.110(3) Uani 0.399(6) 1 d PGU B 2
H211 H 0.2041 0.2134 0.0742 0.132 Uiso 0.399(6) 1 calc PR B 2
C212 C 0.1207(11) 0.2190(5) 0.0103(5) 0.122(4) Uani 0.399(6) 1 d PGU B 2
H212 H 0.0512 0.2367 0.0213 0.147 Uiso 0.399(6) 1 calc PR B 2
C213 C 0.1315(11) 0.2070(5) -0.0373(4) 0.115(4) Uani 0.399(6) 1 d PGU B 2
H213 H 0.0694 0.2165 -0.0587 0.138 Uiso 0.399(6) 1 calc PR B 2
C214 C 0.2333(13) 0.1812(5) -0.0534(3) 0.115(4) Uani 0.399(6) 1 d PGU B 2
H214 H 0.2407 0.1730 -0.0859 0.138 Uiso 0.399(6) 1 calc PR B 2
C215 C 0.3242(12) 0.1674(6) -0.0220(5) 0.120(3) Uani 0.399(6) 1 d PGU B 2
H215 H 0.3937 0.1498 -0.0331 0.144 Uiso 0.399(6) 1 calc PR B 2
C216 C 0.3133(12) 0.1794(6) 0.0255(4) 0.119(3) Uani 0.399(6) 1 d PGU B 2
H216 H 0.3754 0.1699 0.0470 0.143 Uiso 0.399(6) 1 calc PR B 2

loop_
_atom_site_aniso_label
_atom_site_aniso_U_11
_atom_site_aniso_U_22
_atom_site_aniso_U_33
_atom_site_aniso_U_23
_atom_site_aniso_U_13
_atom_site_aniso_U_12
Fe1 0.01241(16) 0.01414(17) 0.01564(18) -0.00013(15) -0.00037(15) 0.00034(15)
O1 0.0148(9) 0.0194(9) 0.0241(10) 0.0053(8) -0.0007(7) 0.0022(7)
O2 0.0168(9) 0.0156(9) 0.0205(10) -0.0020(7) 0.0010(8) -0.0018(7)
O3 0.0141(9) 0.0206(10) 0.0155(10) -0.0016(8) -0.0008(7) 0.0021(7)
N1 0.0140(10) 0.0130(10) 0.0165(11) -0.0017(9) -0.0018(8) -0.0015(9)
C1 0.0155(12) 0.0188(14) 0.0191(14) -0.0011(11) 0.0005(10) 0.0035(10)
C2 0.0182(13) 0.0158(13) 0.0173(14) -0.0031(11) -0.0029(10) 0.0023(10)
C3 0.0154(13) 0.0149(13) 0.0232(15) -0.0005(11) -0.0014(10) -0.0019(10)
C4 0.0165(12) 0.0134(13) 0.0222(15) -0.0002(11) 0.0019(10) -0.0015(10)
C5 0.0219(14) 0.0133(13) 0.0191(14) 0.0017(11) -0.0024(11) -0.0014(10)
C6 0.0165(13) 0.0124(12) 0.0253(15) -0.0036(11) -0.0044(11) 0.0020(10)
C7 0.0158(12) 0.0153(13) 0.0220(14) -0.0046(11) -0.0003(10) -0.0007(10)
C8 0.0163(12) 0.0165(13) 0.0192(14) -0.0032(11) -0.0029(10) 0.0011(10)
C9 0.0188(13) 0.0199(14) 0.0148(13) -0.0036(11) -0.0024(10) 0.0016(11)
C10 0.0178(12) 0.0192(13) 0.0129(13) -0.0043(11) 0.0010(10) -0.0019(10)
C11 0.0161(13) 0.0177(13) 0.0125(13) -0.0021(10) -0.0012(10) 0.0001(10)
C12 0.0192(13) 0.0145(13) 0.0182(14) -0.0028(11) -0.0008(10) 0.0011(10)
C13 0.0184(13) 0.0198(14) 0.0204(15) -0.0032(11) -0.0009(11) -0.0035(11)
C14 0.0142(12) 0.0228(14) 0.0221(15) -0.0047(12) 0.0007(10) 0.0005(10)
C15 0.0127(12) 0.0228(14) 0.0178(14) 0.0005(11) 0.0004(10) -0.0010(10)
C16 0.0165(12) 0.0149(12) 0.0174(13) 0.0022(11) -0.0007(10) 0.0003(11)
C17 0.0153(12) 0.0139(12) 0.0168(13) 0.0005(11) -0.0014(9) 0.0013(10)
C18 0.0151(13) 0.0160(13) 0.0166(14) 0.0013(10) -0.0006(10) -0.0028(10)
C19 0.0195(13) 0.0167(13) 0.0172(14) -0.0013(11) -0.0007(10) -0.0044(10)
C20 0.0200(13) 0.0199(14) 0.0171(14) 0.0002(11) 0.0040(10) -0.0007(11)
C21 0.0144(13) 0.0223(14) 0.0219(15) 0.0027(11) 0.0009(11) -0.0017(11)
C22 0.0173(13) 0.0159(13) 0.0217(14) 0.0029(11) 0.0001(10) 0.0005(10)
C23 0.0185(14) 0.0235(15) 0.0298(17) 0.0080(13) 0.0025(12) -0.0009(11)
C24 0.0262(15) 0.0207(15) 0.0263(16) 0.0017(12) 0.0035(12) 0.0051(12)
C25 0.0255(15) 0.0272(16) 0.0215(15) 0.0081(12) 0.0035(12) 0.0062(12)
C26 0.0170(13) 0.0172(14) 0.0252(15) 0.0034(12) 0.0003(11) -0.0012(10)
C27 0.0221(13) 0.0187(13) 0.0248(14) 0.0047(11) 0.0022(12) 0.0020(12)
C28 0.0208(14) 0.0254(16) 0.0311(17) 0.0052(13) 0.0055(12) 0.0044(12)
C29 0.0285(16) 0.0324(17) 0.0260(17) 0.0033(14) 0.0060(13) 0.0051(13)
C30 0.0217(14) 0.0163(13) 0.0240(15) 0.0010(11) 0.0002(11) 0.0023(10)
C31 0.0250(15) 0.0236(16) 0.0335(18) 0.0099(13) 0.0074(13) 0.0027(12)
C32 0.0162(12) 0.0231(15) 0.0255(16) 0.0003(12) -0.0022(11) 0.0057(11)
C33 0.0147(12) 0.0148(13) 0.0177(14) -0.0022(11) 0.0012(10) -0.0018(10)
C34 0.0149(12) 0.0226(14) 0.0264(15) 0.0015(12) -0.0003(11) -0.0024(11)
C35 0.0191(13) 0.0150(13) 0.0310(16) 0.0025(12) 0.0032(11) 0.0025(11)
C36 0.0200(14) 0.0248(15) 0.0233(16) 0.0015(12) 0.0063(11) 0.0038(12)
C37 0.0184(13) 0.0190(13) 0.0187(14) -0.0028(11) -0.0008(10) -0.0023(11)
C38 0.0206(13) 0.0173(13) 0.0182(14) -0.0018(11) 0.0023(11) 0.0012(11)
C39 0.0167(13) 0.0218(15) 0.0340(17) 0.0058(13) -0.0017(12) 0.0011(11)
C40 0.0207(14) 0.0235(15) 0.0308(17) -0.0097(13) 0.0071(12) 0.0032(12)
C41 0.0165(13) 0.0157(13) 0.0234(15) -0.0010(11) -0.0001(10) -0.0017(10)
C42 0.0165(13) 0.0179(14) 0.0324(17) 0.0019(12) 0.0038(11) 0.0010(11)
C43 0.0179(13) 0.0244(15) 0.0426(19) -0.0008(15) 0.0042(13) -0.0054(12)
C44 0.0134(12) 0.0162(13) 0.0171(14) 0.0010(11) -0.0019(10) -0.0028(10)
C45 0.0164(14) 0.0431(19) 0.0209(15) -0.0017(13) -0.0040(11) -0.0105(13)
C46 0.0141(13) 0.0229(15) 0.0325(17) 0.0072(13) 0.0009(11) 0.0014(11)
C47 0.0194(13) 0.0251(15) 0.0200(15) 0.0053(12) 0.0041(10) -0.0025(11)
C48 0.0159(13) 0.0300(16) 0.0175(14) 0.0017(12) -0.0018(10) -0.0061(11)
C49 0.0186(13) 0.0189(14) 0.0189(14) 0.0038(11) 0.0010(10) -0.0011(11)
C50 0.0129(14) 0.0439(19) 0.0315(17) 0.0142(14) -0.0038(11) -0.0030(12)
C51 0.0135(11) 0.0291(15) 0.0265(15) 0.0029(12) 0.0009(11) 0.0025(13)
C52 0.0149(12) 0.0202(14) 0.0236(15) 0.0020(11) -0.0010(11) -0.0010(11)
C53 0.0180(15) 0.0284(16) 0.0305(17) 0.0028(13) -0.0005(11) -0.0094(11)
C54 0.0224(14) 0.0398(18) 0.0186(15) -0.0049(13) 0.0037(11) -0.0026(13)
P1 0.0213(3) 0.0170(3) 0.0133(3) -0.0017(3) -0.0006(3) -0.0005(3)
P2 0.0201(3) 0.0186(3) 0.0167(3) -0.0046(3) -0.0012(3) 0.0006(3)
N2 0.0265(12) 0.0182(11) 0.0193(12) -0.0034(9) -0.0027(10) 0.0011(10)
C55 0.0238(14) 0.0228(15) 0.0128(14) -0.0011(11) 0.0018(10) -0.0019(11)
C56 0.0282(16) 0.0201(14) 0.0262(16) -0.0014(12) -0.0003(12) 0.0041(12)
C57 0.0227(15) 0.0333(18) 0.0372(19) -0.0085(15) -0.0005(13) 0.0037(13)
C58 0.0245(15) 0.0319(17) 0.0230(16) -0.0036(13) 0.0016(12) -0.0056(13)
C59 0.0288(15) 0.0203(15) 0.0178(15) -0.0008(12) 0.0003(11) -0.0036(12)
C60 0.0232(14) 0.0222(15) 0.0185(14) 0.0016(12) 0.0006(11) 0.0012(11)
C61 0.0283(15) 0.0188(13) 0.0126(13) -0.0005(10) 0.0002(10) -0.0027(11)
C62 0.0192(13) 0.0164(12) 0.0176(13) -0.0020(10) 0.0014(11) 0.0005(11)
C63 0.0237(14) 0.0192(13) 0.0174(13) -0.0045(11) -0.0015(11) 0.0017(11)
C64 0.044(2) 0.0373(19) 0.0167(15) -0.0010(13) 0.0055(13) -0.0109(15)
C65 0.082(3) 0.050(2) 0.0225(19) -0.0021(17) 0.0080(19) -0.042(2)
C66 0.069(3) 0.037(2) 0.0198(17) -0.0021(15) -0.0002(16) -0.0308(19)
C67 0.0244(14) 0.0184(14) 0.0205(15) -0.0013(12) 0.0003(11) 0.0004(11)
C68 0.0246(15) 0.0375(18) 0.0247(16) -0.0019(14) 0.0045(12) 0.0020(13)
C69 0.0234(16) 0.043(2) 0.042(2) -0.0007(17) 0.0038(14) 0.0088(14)
C70 0.0302(17) 0.0346(19) 0.043(2) 0.0075(16) -0.0067(15) 0.0091(14)
C71 0.044(2) 0.049(2) 0.0271(18) 0.0117(16) -0.0013(15) 0.0127(17)
C72 0.0319(17) 0.0402(19) 0.0205(16) 0.0067(14) 0.0025(13) 0.0108(14)
C73 0.0216(14) 0.0265(16) 0.0233(16) -0.0113(12) -0.0008(12) 0.0013(12)
C74 0.0271(15) 0.0307(17) 0.0286(17) -0.0084(14) 0.0003(13) -0.0026(13)
C75 0.0260(16) 0.041(2) 0.040(2) -0.0151(16) 0.0019(14) -0.0029(14)
C76 0.0265(16) 0.043(2) 0.043(2) -0.0185(17) -0.0073(14) 0.0082(14)
C77 0.0377(19) 0.047(2) 0.0317(19) -0.0107(16) -0.0116(15) 0.0147(16)
C78 0.0312(17) 0.0398(19) 0.0253(17) -0.0092(15) -0.0039(13) 0.0074(14)
C79 0.0237(14) 0.0159(13) 0.0165(13) -0.0007(10) -0.0010(11) 0.0020(11)
C80 0.0216(13) 0.0207(14) 0.0208(14) -0.0030(11) -0.0006(11) -0.0011(11)
C81 0.0262(15) 0.0233(14) 0.0182(14) -0.0061(11) -0.0024(11) 0.0000(11)
C82 0.0291(15) 0.0183(14) 0.0190(14) -0.0003(12) 0.0026(11) 0.0013(12)
C83 0.0219(14) 0.0166(14) 0.0260(15) 0.0044(12) 0.0009(11) -0.0001(11)
C84 0.0273(15) 0.0129(13) 0.0206(15) -0.0019(11) -0.0039(11) -0.0002(11)
C85 0.0216(13) 0.0211(14) 0.0240(15) -0.0018(11) 0.0078(12) -0.0003(12)
C86 0.0275(16) 0.0286(17) 0.0297(17) -0.0061(14) 0.0067(13) -0.0068(13)
C87 0.0407(19) 0.0237(16) 0.043(2) -0.0030(15) 0.0170(16) -0.0104(14)
C88 0.041(2) 0.0243(16) 0.052(2) 0.0112(15) 0.0153(16) 0.0013(14)
C89 0.0356(18) 0.0322(18) 0.046(2) 0.0110(16) -0.0015(15) 0.0025(15)
C90 0.0306(16) 0.0253(15) 0.0326(18) 0.0001(14) -0.0012(13) 0.0003(12)
C101 0.131(7) 0.116(7) 0.170(8) 0.000(7) -0.018(7) -0.008(6)
O102 0.102(3) 0.094(3) 0.147(4) 0.030(3) -0.014(4) -0.011(3)
C103 0.082(3) 0.053(3) 0.121(4) 0.031(3) -0.019(3) 0.015(3)
C104 0.078(3) 0.065(4) 0.129(4) 0.039(4) -0.016(3) 0.030(3)
O105 0.086(3) 0.082(3) 0.150(4) 0.041(3) -0.015(3) 0.010(3)
C106 0.138(7) 0.110(7) 0.178(7) 0.015(7) -0.030(7) -0.020(6)
C111 0.137(8) 0.101(8) 0.145(8) 0.027(8) -0.016(8) 0.013(7)
O112 0.097(4) 0.082(4) 0.134(4) 0.034(4) -0.011(4) 0.008(3)
C113 0.094(4) 0.088(4) 0.144(4) 0.028(4) -0.012(4) 0.002(4)
C114 0.092(4) 0.084(4) 0.148(4) 0.029(4) -0.010(4) 0.001(4)
O115 0.087(3) 0.076(4) 0.139(4) 0.035(4) -0.014(3) 0.009(3)
C116 0.109(6) 0.091(6) 0.157(6) 0.027(6) -0.021(6) 0.006(5)
C201 0.119(6) 0.170(7) 0.068(5) -0.015(6) 0.040(5) 0.041(6)
C202 0.118(6) 0.139(6) 0.095(5) -0.003(5) 0.037(5) 0.008(5)
C203 0.130(6) 0.090(5) 0.078(5) 0.009(5) 0.010(5) -0.019(5)
C204 0.151(7) 0.117(6) 0.088(6) 0.001(5) 0.017(5) -0.012(6)
C205 0.149(7) 0.142(7) 0.087(6) 0.009(5) 0.014(6) 0.021(6)
C206 0.158(8) 0.182(8) 0.083(6) -0.021(6) 0.021(6) 0.050(7)
C211 0.123(7) 0.122(7) 0.085(6) -0.003(6) 0.040(6) 0.021(6)
C212 0.133(8) 0.134(7) 0.100(7) 0.002(7) 0.035(7) 0.012(7)
C213 0.126(7) 0.126(7) 0.092(6) 0.030(6) 0.037(6) 0.001(7)
C214 0.147(8) 0.103(7) 0.095(7) 0.027(6) 0.021(7) -0.014(7)
C215 0.154(8) 0.116(6) 0.090(6) 0.004(6) 0.017(6) -0.029(6)
C216 0.141(6) 0.124(6) 0.092(5) 0.004(5) 0.022(5) -0.007(5)

loop_
_atom_type_symbol
_atom_type_description
_atom_type_scat_dispersion_real
_atom_type_scat_dispersion_imag
_atom_type_scat_source
C C 0.0033 0.0016 'International Tables Vol C Tables 4.2.6.8 and 6.1.1.4'
H H 0.0000 0.0000 'International Tables Vol C Tables 4.2.6.8 and 6.1.1.4'
N N 0.0061 0.0033 'International Tables Vol C Tables 4.2.6.8 and 6.1.1.4'
O O 0.0106 0.0060 'International Tables Vol C Tables 4.2.6.8 and 6.1.1.4'
P P 0.1023 0.0942 'International Tables Vol C Tables 4.2.6.8 and 6.1.1.4'
Fe Fe 0.3463 0.8444 'International Tables Vol C Tables 4.2.6.8 and 6.1.1.4'

loop_
_geom_angle_atom_site_label_1
_geom_angle_atom_site_label_2
_geom_angle_atom_site_label_3
_geom_angle
O1 Fe1 O3 132.63(8)
O1 Fe1 O2 118.43(8)
O3 Fe1 O2 106.84(8)
O1 Fe1 N1 93.87(8)
O3 Fe1 N1 95.36(8)
O2 Fe1 N1 95.16(8)
C3 O1 Fe1 127.26(17)
C10 O2 Fe1 122.09(17)
C17 O3 Fe1 121.75(16)
C15 N1 C1 110.3(2)
C15 N1 C8 111.6(2)
C1 N1 C8 111.5(2)
C15 N1 Fe1 108.41(15)
C1 N1 Fe1 108.03(16)
C8 N1 Fe1 106.80(16)
N1 C1 C2 114.0(2)
N1 C1 H1A 108.8
C2 C1 H1A 108.8
N1 C1 H1B 108.8
C2 C1 H1B 108.8
H1A C1 H1B 107.6
C7 C2 C3 120.6(3)
C7 C2 C1 118.6(2)
C3 C2 C1 120.8(2)
O1 C3 C2 120.4(2)
O1 C3 C4 121.6(2)
C2 C3 C4 118.0(2)
C5 C4 C3 118.3(2)
C5 C4 C22 120.9(2)
C3 C4 C22 120.8(2)
C6 C5 C4 124.1(3)
C6 C5 H5 118.0
C4 C5 H5 118.0
C5 C6 C7 117.2(2)
C5 C6 C32 121.7(3)
C7 C6 C32 121.1(3)
C2 C7 C6 121.9(3)
C2 C7 H7 119.1
C6 C7 H7 119.1
N1 C8 C9 112.6(2)
N1 C8 H8A 109.1
C9 C8 H8A 109.1
N1 C8 H8B 109.1
C9 C8 H8B 109.1
H8A C8 H8B 107.8
C14 C9 C10 121.3(3)
C14 C9 C8 117.9(2)
C10 C9 C8 120.8(2)
O2 C10 C9 121.3(2)
O2 C10 C11 121.0(2)
C9 C10 C11 117.7(2)
C12 C11 C10 118.1(2)
C12 C11 C33 120.7(2)
C10 C11 C33 121.1(2)
C11 C12 C13 123.6(3)
C11 C12 H12 118.2
C13 C12 H12 118.2
C14 C13 C12 117.6(2)
C14 C13 C43 122.0(3)
C12 C13 C43 120.4(3)
C9 C14 C13 121.6(3)
C9 C14 H14 119.2
C13 C14 H14 119.2
N1 C15 C16 114.8(2)
N1 C15 H15A 108.6
C16 C15 H15A 108.6
N1 C15 H15B 108.6
C16 C15 H15B 108.6
H15A C15 H15B 107.5
C21 C16 C17 120.3(3)
C21 C16 C15 119.4(2)
C17 C16 C15 120.1(2)
O3 C17 C16 120.1(2)
O3 C17 C18 121.1(2)
C16 C17 C18 118.7(2)
C19 C18 C17 118.2(2)
C19 C18 C44 121.6(2)
C17 C18 C44 120.1(2)
C18 C19 C20 123.2(3)
C18 C19 H19 118.4
C20 C19 H19 118.4
C21 C20 C19 117.4(3)
C21 C20 C54 120.6(2)
C19 C20 C54 122.0(3)
C16 C21 C20 122.1(3)
C16 C21 H21 118.9
C20 C21 H21 118.9
C4 C22 C27 111.6(2)
C4 C22 C30 111.1(2)
C27 C22 C30 107.5(2)
C4 C22 C26 109.8(2)
C27 C22 C26 107.8(2)
C30 C22 C26 108.9(2)
C28 C23 C26 109.4(2)
C28 C23 C31 108.9(3)
C26 C23 C31 110.4(2)
C28 C23 H23 109.4
C26 C23 H23 109.4
C31 C23 H23 109.4
C30 C24 C29 109.5(2)
C30 C24 C28 109.5(3)
C29 C24 C28 109.5(3)
C30 C24 H24 109.4
C29 C24 H24 109.4
C28 C24 H24 109.4
C29 C25 C27 109.4(2)
C29 C25 C31 110.1(3)
C27 C25 C31 109.8(3)
C29 C25 H25 109.2
C27 C25 H25 109.2
C31 C25 H25 109.2
C23 C26 C22 110.5(2)
C23 C26 H26A 109.6
C22 C26 H26A 109.6
C23 C26 H26B 109.6
C22 C26 H26B 109.6
H26A C26 H26B 108.1
C25 C27 C22 111.3(2)
C25 C27 H27A 109.4
C22 C27 H27A 109.4
C25 C27 H27B 109.4
C22 C27 H27B 109.4
H27A C27 H27B 108.0
C23 C28 C24 109.4(2)
C23 C28 H28A 109.8
C24 C28 H28A 109.8
C23 C28 H28B 109.8
C24 C28 H28B 109.8
H28A C28 H28B 108.2
C25 C29 C24 108.9(3)
C25 C29 H29A 109.9
C24 C29 H29A 109.9
C25 C29 H29B 109.9
C24 C29 H29B 109.9
H29A C29 H29B 108.3
C24 C30 C22 111.0(2)
C24 C30 H30A 109.4
C22 C30 H30A 109.4
C24 C30 H30B 109.4
C22 C30 H30B 109.4
H30A C30 H30B 108.0
C25 C31 C23 108.5(2)
C25 C31 H31A 110.0
C23 C31 H31A 110.0
C25 C31 H31B 110.0
C23 C31 H31B 110.0
H31A C31 H31B 108.4
C6 C32 H32A 109.5
C6 C32 H32B 109.5
H32A C32 H32B 109.5
C6 C32 H32C 109.5
H32A C32 H32C 109.5
H32B C32 H32C 109.5
C11 C33 C41 111.3(2)
C11 C33 C38 111.1(2)
C41 C33 C38 106.9(2)
C11 C33 C37 111.3(2)
C41 C33 C37 107.1(2)
C38 C33 C37 108.9(2)
C37 C34 C42 109.3(2)
C37 C34 C39 109.6(2)
C42 C34 C39 109.1(3)
C37 C34 H34 109.6
C42 C34 H34 109.6
C39 C34 H34 109.6
C40 C35 C41 109.6(2)
C40 C35 C39 109.7(2)
C41 C35 C39 109.0(2)
C40 C35 H35 109.5
C41 C35 H35 109.5
C39 C35 H35 109.5
C40 C36 C42 109.6(3)
C40 C36 C38 109.1(2)
C42 C36 C38 110.1(2)
C40 C36 H36 109.3
C42 C36 H36 109.3
C38 C36 H36 109.3
C34 C37 C33 111.1(2)
C34 C37 H37A 109.4
C33 C37 H37A 109.4
C34 C37 H37B 109.4
C33 C37 H37B 109.4
H37A C37 H37B 108.0
C33 C38 C36 110.8(2)
C33 C38 H38A 109.5
C36 C38 H38A 109.5
C33 C38 H38B 109.5
C36 C38 H38B 109.5
H38A C38 H38B 108.1
C35 C39 C34 109.3(2)
C35 C39 H39A 109.8
C34 C39 H39A 109.8
C35 C39 H39B 109.8
C34 C39 H39B 109.8
H39A C39 H39B 108.3
C36 C40 C35 109.2(2)
C36 C40 H40A 109.8
C35 C40 H40A 109.8
C36 C40 H40B 109.8
C35 C40 H40B 109.8
H40A C40 H40B 108.3
C35 C41 C33 112.3(2)
C35 C41 H41A 109.1
C33 C41 H41A 109.1
C35 C41 H41B 109.1
C33 C41 H41B 109.1
H41A C41 H41B 107.9
C36 C42 C34 109.6(2)
C36 C42 H42A 109.8
C34 C42 H42A 109.8
C36 C42 H42B 109.8
C34 C42 H42B 109.8
H42A C42 H42B 108.2
C13 C43 H43A 109.5
C13 C43 H43B 109.5
H43A C43 H43B 109.5
C13 C43 H43C 109.5
H43A C43 H43C 109.5
H43B C43 H43C 109.5
C18 C44 C48 112.7(2)
C18 C44 C49 110.4(2)
C48 C44 C49 107.0(2)
C18 C44 C52 109.3(2)
C48 C44 C52 107.6(2)
C49 C44 C52 109.8(2)
C50 C45 C53 109.5(3)
C50 C45 C48 109.4(2)
C53 C45 C48 110.4(3)
C50 C45 H45 109.2
C53 C45 H45 109.2
C48 C45 H45 109.2
C50 C46 C52 109.8(3)
C50 C46 C51 110.3(2)
C52 C46 C51 109.0(2)
C50 C46 H46 109.3
C52 C46 H46 109.3
C51 C46 H46 109.3
C51 C47 C53 109.6(2)
C51 C47 C49 109.5(2)
C53 C47 C49 109.7(2)
C51 C47 H47 109.3
C53 C47 H47 109.3
C49 C47 H47 109.3
C45 C48 C44 110.8(2)
C45 C48 H48A 109.5
C44 C48 H48A 109.5
C45 C48 H48B 109.5
C44 C48 H48B 109.5
H48A C48 H48B 108.1
C47 C49 C44 110.4(2)
C47 C49 H49A 109.6
C44 C49 H49A 109.6
C47 C49 H49B 109.6
C44 C49 H49B 109.6
H49A C49 H49B 108.1
C46 C50 C45 108.9(2)
C46 C50 H50A 109.9
C45 C50 H50A 109.9
C46 C50 H50B 109.9
C45 C50 H50B 109.9
H50A C50 H50B 108.3
C47 C51 C46 109.8(2)
C47 C51 H51A 109.7
C46 C51 H51A 109.7
C47 C51 H51B 109.7
C46 C51 H51B 109.7
H51A C51 H51B 108.2
C46 C52 C44 110.1(2)
C46 C52 H52A 109.6
C44 C52 H52A 109.6
C46 C52 H52B 109.6
C44 C52 H52B 109.6
H52A C52 H52B 108.2
C47 C53 C45 108.8(2)
C47 C53 H53A 109.9
C45 C53 H53A 109.9
C47 C53 H53B 109.9
C45 C53 H53B 109.9
H53A C53 H53B 108.3
C20 C54 H54A 109.5
C20 C54 H54B 109.5
H54A C54 H54B 109.5
C20 C54 H54C 109.5
H54A C54 H54C 109.5
H54B C54 H54C 109.5
N2 P1 C61 110.08(13)
N2 P1 C67 114.96(13)
C61 P1 C67 107.83(14)
N2 P1 C55 109.48(14)
C61 P1 C55 108.12(13)
C67 P1 C55 106.10(13)
N2 P2 C79 109.28(13)
N2 P2 C73 115.41(14)
C79 P2 C73 110.58(14)
N2 P2 C85 108.69(14)
C79 P2 C85 107.08(13)
C73 P2 C85 105.41(14)
P1 N2 P2 140.96(17)
C60 C55 C56 119.8(3)
C60 C55 P1 120.7(2)
C56 C55 P1 119.6(2)
C57 C56 C55 119.8(3)
C57 C56 H56 120.1
C55 C56 H56 120.1
C58 C57 C56 120.0(3)
C58 C57 H57 120.0
C56 C57 H57 120.0
C57 C58 C59 120.7(3)
C57 C58 H58 119.7
C59 C58 H58 119.7
C60 C59 C58 119.6(3)
C60 C59 H59 120.2
C58 C59 H59 120.2
C59 C60 C55 120.2(3)
C59 C60 H60 119.9
C55 C60 H60 119.9
C66 C61 C62 119.4(3)
C66 C61 P1 118.8(2)
C62 C61 P1 121.8(2)
C63 C62 C61 120.0(3)
C63 C62 H62 120.0
C61 C62 H62 120.0
C64 C63 C62 119.9(3)
C64 C63 H63 120.1
C62 C63 H63 120.1
C65 C64 C63 120.3(3)
C65 C64 H64 119.8
C63 C64 H64 119.8
C64 C65 C66 120.2(3)
C64 C65 H65 119.9
C66 C65 H65 119.9
C61 C66 C65 120.2(3)
C61 C66 H66 119.9
C65 C66 H66 119.9
C68 C67 C72 119.4(3)
C68 C67 P1 121.8(2)
C72 C67 P1 118.8(2)
C69 C68 C67 119.9(3)
C69 C68 H68 120.1
C67 C68 H68 120.1
C70 C69 C68 120.3(3)
C70 C69 H69 119.9
C68 C69 H69 119.9
C69 C70 C71 120.7(3)
C69 C70 H70 119.7
C71 C70 H70 119.7
C70 C71 C72 119.5(3)
C70 C71 H71 120.3
C72 C71 H71 120.3
C67 C72 C71 120.3(3)
C67 C72 H72 119.9
C71 C72 H72 119.9
C78 C73 C74 119.0(3)
C78 C73 P2 122.7(3)
C74 C73 P2 118.1(2)
C75 C74 C73 120.8(3)
C75 C74 H74 119.6
C73 C74 H74 119.6
C76 C75 C74 119.3(3)
C76 C75 H75 120.4
C74 C75 H75 120.4
C77 C76 C75 120.8(3)
C77 C76 H76 119.6
C75 C76 H76 119.6
C76 C77 C78 119.9(3)
C76 C77 H77 120.1
C78 C77 H77 120.1
C73 C78 C77 120.2(3)
C73 C78 H78 119.9
C77 C78 H78 119.9
C80 C79 C84 119.9(3)
C80 C79 P2 122.2(2)
C84 C79 P2 117.6(2)
C81 C80 C79 119.3(3)
C81 C80 H80 120.3
C79 C80 H80 120.3
C80 C81 C82 120.5(3)
C80 C81 H81 119.7
C82 C81 H81 119.7
C83 C82 C81 119.7(3)
C83 C82 H82 120.1
C81 C82 H82 120.1
C84 C83 C82 120.4(3)
C84 C83 H83 119.8
C82 C83 H83 119.8
C83 C84 C79 120.1(3)
C83 C84 H84 119.9
C79 C84 H84 119.9
C90 C85 C86 120.0(3)
C90 C85 P2 120.3(2)
C86 C85 P2 119.7(2)
C87 C86 C85 119.3(3)
C87 C86 H86 120.3
C85 C86 H86 120.3
C86 C87 C88 120.6(3)
C86 C87 H87 119.7
C88 C87 H87 119.7
C89 C88 C87 120.0(3)
C89 C88 H88 120.0
C87 C88 H88 120.0
C88 C89 C90 120.2(3)
C88 C89 H89 119.9
C90 C89 H89 119.9
C85 C90 C89 119.7(3)
C85 C90 H90 120.1
C89 C90 H90 120.1
O102 C101 H10A 109.5
O102 C101 H10B 109.5
H10A C101 H10B 109.5
O102 C101 H10C 109.5
H10A C101 H10C 109.5
H10B C101 H10C 109.5
C101 O102 C103 122.7(9)
C104 C103 O102 111.5(9)
C104 C103 H10D 109.3
O102 C103 H10D 109.3
C104 C103 H10E 109.3
O102 C103 H10E 109.3
H10D C103 H10E 108.0
C103 C104 O105 114.1(8)
C103 C104 H10F 108.7
O105 C104 H10F 108.7
C103 C104 H10G 108.7
O105 C104 H10G 108.7
H10F C104 H10G 107.6
C106 O105 C104 115.6(9)
O105 C106 H10H 109.5
O105 C106 H10I 109.5
H10H C106 H10I 109.5
O105 C106 H10J 109.5
H10H C106 H10J 109.5
H10I C106 H10J 109.5
O112 C111 H11A 109.5
O112 C111 H11B 109.5
H11A C111 H11B 109.5
O112 C111 H11C 109.5
H11A C111 H11C 109.5
H11B C111 H11C 109.5
C111 O112 C113 102.8(13)
C114 C113 O112 120.1(13)
C114 C113 H11D 107.3
O112 C113 H11D 107.3
C114 C113 H11E 107.3
O112 C113 H11E 107.3
H11D C113 H11E 106.9
C113 C114 O115 102.8(12)
C113 C114 H11F 111.2
O115 C114 H11F 111.2
C113 C114 H11G 111.2
O115 C114 H11G 111.2
H11F C114 H11G 109.1
C116 O115 C114 115.1(14)
O115 C116 H11H 109.5
O115 C116 H11I 109.5
H11H C116 H11I 109.5
O115 C116 H11J 109.5
H11H C116 H11J 109.5
H11I C116 H11J 109.5
C202 C201 C206 120.0
C202 C201 H201 120.0
C206 C201 H201 120.0
C201 C202 C203 120.0
C201 C202 H202 120.0
C203 C202 H202 120.0
C202 C203 C204 120.0
C202 C203 H203 120.0
C204 C203 H203 120.0
C205 C204 C203 120.0
C205 C204 H204 120.0
C203 C204 H204 120.0
C204 C205 C206 120.0
C204 C205 H205 120.0
C206 C205 H205 120.0
C205 C206 C201 120.0
C205 C206 H206 120.0
C201 C206 H206 120.0
C212 C211 C216 120.0
C212 C211 H211 120.0
C216 C211 H211 120.0
C213 C212 C211 120.0
C213 C212 H212 120.0
C211 C212 H212 120.0
C212 C213 C214 120.0
C212 C213 H213 120.0
C214 C213 H213 120.0
C213 C214 C215 120.0
C213 C214 H214 120.0
C215 C214 H214 120.0
C216 C215 C214 120.0
C216 C215 H215 120.0
C214 C215 H215 120.0
C215 C216 C211 120.0
C215 C216 H216 120.0
C211 C216 H216 120.0

loop_
_geom_bond_atom_site_label_1
_geom_bond_atom_site_label_2
_geom_bond_distance
Fe1 O1 1.9238(19)
Fe1 O3 1.9419(19)
Fe1 O2 1.9905(18)
Fe1 N1 2.112(2)
O1 C3 1.330(3)
O2 C10 1.331(3)
O3 C17 1.338(3)
N1 C15 1.481(3)
N1 C1 1.481(3)
N1 C8 1.490(3)
C1 C2 1.510(4)
C1 H1A 0.9900
C1 H1B 0.9900
C2 C7 1.389(4)
C2 C3 1.426(4)
C3 C4 1.429(4)
C4 C5 1.394(4)
C4 C22 1.535(4)
C5 C6 1.388(4)
C5 H5 0.9500
C6 C7 1.393(4)
C6 C32 1.512(4)
C7 H7 0.9500
C8 C9 1.521(4)
C8 H8A 0.9900
C8 H8B 0.9900
C9 C14 1.383(4)
C9 C10 1.423(4)
C10 C11 1.433(4)
C11 C12 1.395(4)
C11 C33 1.534(4)
C12 C13 1.396(4)
C12 H12 0.9500
C13 C14 1.383(4)
C13 C43 1.516(4)
C14 H14 0.9500
C15 C16 1.503(4)
C15 H15A 0.9900
C15 H15B 0.9900
C16 C21 1.381(4)
C16 C17 1.417(3)
C17 C18 1.423(4)
C18 C19 1.398(4)
C18 C44 1.535(4)
C19 C20 1.396(4)
C19 H19 0.9500
C20 C21 1.387(4)
C20 C54 1.521(4)
C21 H21 0.9500
C22 C27 1.541(4)
C22 C30 1.539(4)
C22 C26 1.550(4)
C23 C28 1.535(4)
C23 C26 1.538(4)
C23 C31 1.545(4)
C23 H23 1.0000
C24 C30 1.531(4)
C24 C29 1.532(4)
C24 C28 1.546(4)
C24 H24 1.0000
C25 C29 1.527(4)
C25 C27 1.534(4)
C25 C31 1.534(5)
C25 H25 1.0000
C26 H26A 0.9900
C26 H26B 0.9900
C27 H27A 0.9900
C27 H27B 0.9900
C28 H28A 0.9900
C28 H28B 0.9900
C29 H29A 0.9900
C29 H29B 0.9900
C30 H30A 0.9900
C30 H30B 0.9900
C31 H31A 0.9900
C31 H31B 0.9900
C32 H32A 0.9800
C32 H32B 0.9800
C32 H32C 0.9800
C33 C41 1.535(4)
C33 C38 1.537(4)
C33 C37 1.558(4)
C34 C37 1.536(4)
C34 C42 1.538(4)
C34 C39 1.538(4)
C34 H34 1.0000
C35 C40 1.527(4)
C35 C41 1.531(4)
C35 C39 1.532(4)
C35 H35 1.0000
C36 C40 1.526(4)
C36 C42 1.532(4)
C36 C38 1.549(4)
C36 H36 1.0000
C37 H37A 0.9900
C37 H37B 0.9900
C38 H38A 0.9900
C38 H38B 0.9900
C39 H39A 0.9900
C39 H39B 0.9900
C40 H40A 0.9900
C40 H40B 0.9900
C41 H41A 0.9900
C41 H41B 0.9900
C42 H42A 0.9900
C42 H42B 0.9900
C43 H43A 0.9800
C43 H43B 0.9800
C43 H43C 0.9800
C44 C48 1.541(4)
C44 C49 1.547(4)
C44 C52 1.551(4)
C45 C50 1.530(5)
C45 C53 1.528(4)
C45 C48 1.535(4)
C45 H45 1.0000
C46 C50 1.522(4)
C46 C52 1.534(4)
C46 C51 1.532(4)
C46 H46 1.0000
C47 C51 1.522(4)
C47 C53 1.527(4)
C47 C49 1.537(4)
C47 H47 1.0000
C48 H48A 0.9900
C48 H48B 0.9900
C49 H49A 0.9900
C49 H49B 0.9900
C50 H50A 0.9900
C50 H50B 0.9900
C51 H51A 0.9900
C51 H51B 0.9900
C52 H52A 0.9900
C52 H52B 0.9900
C53 H53A 0.9900
C53 H53B 0.9900
C54 H54A 0.9800
C54 H54B 0.9800
C54 H54C 0.9800
P1 N2 1.580(2)
P1 C61 1.789(3)
P1 C67 1.798(3)
P1 C55 1.801(3)
P2 N2 1.581(2)
P2 C79 1.803(3)
P2 C73 1.804(3)
P2 C85 1.805(3)
C55 C60 1.395(4)
C55 C56 1.401(4)
C56 C57 1.385(4)
C56 H56 0.9500
C57 C58 1.381(5)
C57 H57 0.9500
C58 C59 1.394(4)
C58 H58 0.9500
C59 C60 1.381(4)
C59 H59 0.9500
C60 H60 0.9500
C61 C66 1.386(4)
C61 C62 1.395(4)
C62 C63 1.389(4)
C62 H62 0.9500
C63 C64 1.383(4)
C63 H63 0.9500
C64 C65 1.372(5)
C64 H64 0.9500
C65 C66 1.387(5)
C65 H65 0.9500
C66 H66 0.9500
C67 C68 1.390(4)
C67 C72 1.393(4)
C68 C69 1.388(5)
C68 H68 0.9500
C69 C70 1.376(5)
C69 H69 0.9500
C70 C71 1.378(5)
C70 H70 0.9500
C71 C72 1.394(5)
C71 H71 0.9500
C72 H72 0.9500
C73 C78 1.378(5)
C73 C74 1.399(4)
C74 C75 1.382(5)
C74 H74 0.9500
C75 C76 1.376(5)
C75 H75 0.9500
C76 C77 1.375(5)
C76 H76 0.9500
C77 C78 1.393(5)
C77 H77 0.9500
C78 H78 0.9500
C79 C80 1.399(4)
C79 C84 1.400(4)
C80 C81 1.389(4)
C80 H80 0.9500
C81 C82 1.399(4)
C81 H81 0.9500
C82 C83 1.385(4)
C82 H82 0.9500
C83 C84 1.382(4)
C83 H83 0.9500
C84 H84 0.9500
C85 C90 1.387(4)
C85 C86 1.405(4)
C86 C87 1.379(5)
C86 H86 0.9500
C87 C88 1.387(5)
C87 H87 0.9500
C88 C89 1.379(5)
C88 H88 0.9500
C89 C90 1.391(5)
C89 H89 0.9500
C90 H90 0.9500
C101 O102 1.405(11)
C101 H10A 0.9800
C101 H10B 0.9800
C101 H10C 0.9800
O102 C103 1.483(11)
C103 C104 1.301(13)
C103 H10D 0.9900
C103 H10E 0.9900
C104 O105 1.482(9)
C104 H10F 0.9900
C104 H10G 0.9900
O105 C106 1.442(11)
C106 H10H 0.9800
C106 H10I 0.9800
C106 H10J 0.9800
C111 O112 1.453(15)
C111 H11A 0.9800
C111 H11B 0.9800
C111 H11C 0.9800
O112 C113 1.533(14)
C113 C114 1.334(17)
C113 H11D 0.9900
C113 H11E 0.9900
C114 O115 1.672(15)
C114 H11F 0.9900
C114 H11G 0.9900
O115 C116 1.436(16)
C116 H11H 0.9800
C116 H11I 0.9800
C116 H11J 0.9800
C201 C202 1.3900
C201 C206 1.3900
C201 H201 0.9500
C202 C203 1.3900
C202 H202 0.9500
C203 C204 1.3900
C203 H203 0.9500
C204 C205 1.3900
C204 H204 0.9500
C205 C206 1.3900
C205 H205 0.9500
C206 H206 0.9500
C211 C212 1.3900
C211 C216 1.3900
C211 H211 0.9500
C212 C213 1.3900
C212 H212 0.9500
C213 C214 1.3900
C213 H213 0.9500
C214 C215 1.3900
C214 H214 0.9500
C215 C216 1.3900
C215 H215 0.9500
C216 H216 0.9500

loop_
_geom_torsion_atom_site_label_1
_geom_torsion_atom_site_label_2
_geom_torsion_atom_site_label_3
_geom_torsion_atom_site_label_4
_geom_torsion
O3 Fe1 O1 C3 -117.9(2)
O2 Fe1 O1 C3 81.0(2)
N1 Fe1 O1 C3 -17.0(2)
O1 Fe1 O2 C10 -118.59(19)
O3 Fe1 O2 C10 75.9(2)
N1 Fe1 O2 C10 -21.4(2)
O1 Fe1 O3 C17 67.3(2)
O2 Fe1 O3 C17 -130.08(19)
N1 Fe1 O3 C17 -33.0(2)
O1 Fe1 N1 C15 -149.17(17)
O3 Fe1 N1 C15 -15.69(18)
O2 Fe1 N1 C15 91.81(17)
O1 Fe1 N1 C1 -29.68(17)
O3 Fe1 N1 C1 103.80(17)
O2 Fe1 N1 C1 -148.71(16)
O1 Fe1 N1 C8 90.41(17)
O3 Fe1 N1 C8 -136.11(16)
O2 Fe1 N1 C8 -28.62(17)
C15 N1 C1 C2 -177.6(2)
C8 N1 C1 C2 -53.0(3)
Fe1 N1 C1 C2 64.1(2)
N1 C1 C2 C7 125.7(3)
N1 C1 C2 C3 -55.8(3)
Fe1 O1 C3 C2 34.0(4)
Fe1 O1 C3 C4 -146.6(2)
C7 C2 C3 O1 179.2(2)
C1 C2 C3 O1 0.7(4)
C7 C2 C3 C4 -0.2(4)
C1 C2 C3 C4 -178.7(2)
O1 C3 C4 C5 179.9(3)
C2 C3 C4 C5 -0.7(4)
O1 C3 C4 C22 0.0(4)
C2 C3 C4 C22 179.3(2)
C3 C4 C5 C6 1.0(4)
C22 C4 C5 C6 -179.1(3)
C4 C5 C6 C7 -0.3(4)
C4 C5 C6 C32 179.4(3)
C3 C2 C7 C6 0.9(4)
C1 C2 C7 C6 179.4(2)
C5 C6 C7 C2 -0.6(4)
C32 C6 C7 C2 179.6(3)
C15 N1 C8 C9 -52.4(3)
C1 N1 C8 C9 -176.3(2)
Fe1 N1 C8 C9 65.9(2)
N1 C8 C9 C14 121.2(3)
N1 C8 C9 C10 -58.8(3)
Fe1 O2 C10 C9 39.8(3)
Fe1 O2 C10 C11 -140.9(2)
C14 C9 C10 O2 177.8(2)
C8 C9 C10 O2 -2.2(4)
C14 C9 C10 C11 -1.5(4)
C8 C9 C10 C11 178.5(2)
O2 C10 C11 C12 -177.0(2)
C9 C10 C11 C12 2.3(4)
O2 C10 C11 C33 4.3(4)
C9 C10 C11 C33 -176.4(2)
C10 C11 C12 C13 -1.1(4)
C33 C11 C12 C13 177.7(3)
C11 C12 C13 C14 -1.2(4)
C11 C12 C13 C43 -178.8(3)
C10 C9 C14 C13 -0.8(4)
C8 C9 C14 C13 179.3(3)
C12 C13 C14 C9 2.1(4)
C43 C13 C14 C9 179.6(3)
C1 N1 C15 C16 -60.2(3)
C8 N1 C15 C16 175.2(2)
Fe1 N1 C15 C16 57.8(2)
N1 C15 C16 C21 122.5(3)
N1 C15 C16 C17 -61.7(3)
Fe1 O3 C17 C16 42.9(3)
Fe1 O3 C17 C18 -140.3(2)
C21 C16 C17 O3 179.8(2)
C15 C16 C17 O3 4.0(4)
C21 C16 C17 C18 3.0(4)
C15 C16 C17 C18 -172.8(2)
O3 C17 C18 C19 -178.2(2)
C16 C17 C18 C19 -1.4(4)
O3 C17 C18 C44 -0.9(4)
C16 C17 C18 C44 175.9(2)
C17 C18 C19 C20 -1.2(4)
C44 C18 C19 C20 -178.4(3)
C18 C19 C20 C21 2.1(4)
C18 C19 C20 C54 -179.5(3)
C17 C16 C21 C20 -2.1(4)
C15 C16 C21 C20 173.7(3)
C19 C20 C21 C16 -0.4(4)
C54 C20 C21 C16 -178.9(3)
C5 C4 C22 C27 -0.9(4)
C3 C4 C22 C27 179.1(2)
C5 C4 C22 C30 -120.9(3)
C3 C4 C22 C30 59.0(3)
C5 C4 C22 C26 118.6(3)
C3 C4 C22 C26 -61.5(3)
C28 C23 C26 C22 -59.9(3)
C31 C23 C26 C22 59.9(3)
C4 C22 C26 C23 -180.0(2)
C27 C22 C26 C23 -58.2(3)
C30 C22 C26 C23 58.2(3)
C29 C25 C27 C22 60.2(3)
C31 C25 C27 C22 -60.8(3)
C4 C22 C27 C25 179.6(2)
C30 C22 C27 C25 -58.3(3)
C26 C22 C27 C25 59.0(3)
C26 C23 C28 C24 60.3(3)
C31 C23 C28 C24 -60.5(3)
C30 C24 C28 C23 -59.9(3)
C29 C24 C28 C23 60.2(3)
C27 C25 C29 C24 -59.8(3)
C31 C25 C29 C24 60.9(3)
C30 C24 C29 C25 60.3(3)
C28 C24 C29 C25 -59.8(3)
C29 C24 C30 C22 -60.7(3)
C28 C24 C30 C22 59.3(3)
C4 C22 C30 C24 -179.1(2)
C27 C22 C30 C24 58.5(3)
C26 C22 C30 C24 -58.1(3)
C29 C25 C31 C23 -61.3(3)
C27 C25 C31 C23 59.2(3)
C28 C23 C31 C25 60.7(3)
C26 C23 C31 C25 -59.4(3)
C12 C11 C33 C41 -1.7(4)
C10 C11 C33 C41 177.0(2)
C12 C11 C33 C38 117.4(3)
C10 C11 C33 C38 -63.9(3)
C12 C11 C33 C37 -121.1(3)
C10 C11 C33 C37 57.6(3)
C42 C34 C37 C33 59.6(3)
C39 C34 C37 C33 -59.9(3)
C11 C33 C37 C34 179.6(2)
C41 C33 C37 C34 57.7(3)
C38 C33 C37 C34 -57.6(3)
C11 C33 C38 C36 179.6(2)
C41 C33 C38 C36 -58.8(3)
C37 C33 C38 C36 56.6(3)
C40 C36 C38 C33 61.5(3)
C42 C36 C38 C33 -58.8(3)
C40 C35 C39 C34 60.5(3)
C41 C35 C39 C34 -59.6(3)
C37 C34 C39 C35 59.9(3)
C42 C34 C39 C35 -59.7(3)
C42 C36 C40 C35 60.4(3)
C38 C36 C40 C35 -60.2(3)
C41 C35 C40 C36 59.0(3)
C39 C35 C40 C36 -60.7(3)
C40 C35 C41 C33 -59.4(3)
C39 C35 C41 C33 60.7(3)
C11 C33 C41 C35 179.7(2)
C38 C33 C41 C35 58.2(3)
C37 C33 C41 C35 -58.4(3)
C40 C36 C42 C34 -60.2(3)
C38 C36 C42 C34 59.8(3)
C37 C34 C42 C36 -60.1(3)
C39 C34 C42 C36 59.7(3)
C19 C18 C44 C48 -2.0(4)
C17 C18 C44 C48 -179.2(2)
C19 C18 C44 C49 -121.6(3)
C17 C18 C44 C49 61.3(3)
C19 C18 C44 C52 117.5(3)
C17 C18 C44 C52 -59.6(3)
C50 C45 C48 C44 -60.5(3)
C53 C45 C48 C44 60.1(3)
C18 C44 C48 C45 179.4(2)
C49 C44 C48 C45 -59.1(3)
C52 C44 C48 C45 58.8(3)
C51 C47 C49 C44 58.6(3)
C53 C47 C49 C44 -61.7(3)
C18 C44 C49 C47 -177.1(2)
C48 C44 C49 C47 60.0(3)
C52 C44 C49 C47 -56.5(3)
C52 C46 C50 C45 -60.9(3)
C51 C46 C50 C45 59.2(3)
C53 C45 C50 C46 -60.9(3)
C48 C45 C50 C46 60.3(3)
C53 C47 C51 C46 59.1(3)
C49 C47 C51 C46 -61.3(3)
C50 C46 C51 C47 -58.6(3)
C52 C46 C51 C47 61.9(3)
C50 C46 C52 C44 61.1(3)
C51 C46 C52 C44 -59.7(3)
C18 C44 C52 C46 178.5(2)
C48 C44 C52 C46 -58.9(3)
C49 C44 C52 C46 57.2(3)
C51 C47 C53 C45 -60.6(3)
C49 C47 C53 C45 59.7(3)
C50 C45 C53 C47 61.6(3)
C48 C45 C53 C47 -58.9(3)
C61 P1 N2 P2 -104.0(3)
C67 P1 N2 P2 18.0(3)
C55 P1 N2 P2 137.3(3)
C79 P2 N2 P1 -112.8(3)
C73 P2 N2 P1 12.5(3)
C85 P2 N2 P1 130.6(3)
N2 P1 C55 C60 -148.0(2)
C61 P1 C55 C60 92.0(3)
C67 P1 C55 C60 -23.4(3)
N2 P1 C55 C56 32.4(3)
C61 P1 C55 C56 -87.5(3)
C67 P1 C55 C56 157.0(2)
C60 C55 C56 C57 0.9(4)
P1 C55 C56 C57 -179.6(2)
C55 C56 C57 C58 0.0(5)
C56 C57 C58 C59 -0.8(5)
C57 C58 C59 C60 0.8(5)
C58 C59 C60 C55 0.1(4)
C56 C55 C60 C59 -1.0(4)
P1 C55 C60 C59 179.5(2)
N2 P1 C61 C66 34.9(3)
C67 P1 C61 C66 -91.3(3)
C55 P1 C61 C66 154.4(3)
N2 P1 C61 C62 -145.2(2)
C67 P1 C61 C62 88.6(3)
C55 P1 C61 C62 -25.7(3)
C66 C61 C62 C63 -0.2(5)
P1 C61 C62 C63 179.9(2)
C61 C62 C63 C64 2.3(4)
C62 C63 C64 C65 -2.2(5)
C63 C64 C65 C66 -0.1(7)
C62 C61 C66 C65 -2.0(6)
P1 C61 C66 C65 177.9(4)
C64 C65 C66 C61 2.2(7)
N2 P1 C67 C68 -122.8(3)
C61 P1 C67 C68 0.4(3)
C55 P1 C67 C68 116.1(3)
N2 P1 C67 C72 57.9(3)
C61 P1 C67 C72 -178.9(3)
C55 P1 C67 C72 -63.3(3)
C72 C67 C68 C69 -1.3(5)
P1 C67 C68 C69 179.3(3)
C67 C68 C69 C70 0.1(5)
C68 C69 C70 C71 0.3(6)
C69 C70 C71 C72 0.5(6)
C68 C67 C72 C71 2.2(5)
P1 C67 C72 C71 -178.4(3)
C70 C71 C72 C67 -1.8(6)
N2 P2 C73 C78 -94.8(3)
C79 P2 C73 C78 29.8(3)
C85 P2 C73 C78 145.2(3)
N2 P2 C73 C74 79.7(3)
C79 P2 C73 C74 -155.6(2)
C85 P2 C73 C74 -40.2(3)
C78 C73 C74 C75 1.3(5)
P2 C73 C74 C75 -173.5(3)
C73 C74 C75 C76 -1.9(5)
C74 C75 C76 C77 1.7(5)
C75 C76 C77 C78 -0.8(6)
C74 C73 C78 C77 -0.4(5)
P2 C73 C78 C77 174.1(3)
C76 C77 C78 C73 0.1(5)
N2 P2 C79 C80 167.2(2)
C73 P2 C79 C80 39.1(3)
C85 P2 C79 C80 -75.3(3)
N2 P2 C79 C84 -18.3(3)
C73 P2 C79 C84 -146.4(2)
C85 P2 C79 C84 99.3(2)
C84 C79 C80 C81 0.9(4)
P2 C79 C80 C81 175.3(2)
C79 C80 C81 C82 -1.3(4)
C80 C81 C82 C83 0.7(4)
C81 C82 C83 C84 0.4(4)
C82 C83 C84 C79 -0.9(4)
C80 C79 C84 C83 0.2(4)
P2 C79 C84 C83 -174.5(2)
N2 P2 C85 C90 7.5(3)
C79 P2 C85 C90 -110.4(3)
C73 P2 C85 C90 131.8(3)
N2 P2 C85 C86 -174.0(2)
C79 P2 C85 C86 68.0(3)
C73 P2 C85 C86 -49.7(3)
C90 C85 C86 C87 0.0(5)
P2 C85 C86 C87 -178.5(2)
C85 C86 C87 C88 -0.4(5)
C86 C87 C88 C89 0.8(5)
C87 C88 C89 C90 -0.8(5)
C86 C85 C90 C89 -0.1(5)
P2 C85 C90 C89 178.4(3)
C88 C89 C90 C85 0.5(5)
C101 O102 C103 C104 -176.8(10)
O102 C103 C104 O105 -60.7(13)
C103 C104 O105 C106 -150.6(12)
C111 O112 C113 C114 166(2)
O112 C113 C114 O115 -6(3)
C113 C114 O115 C116 141(2)
C206 C201 C202 C203 0.0
C201 C202 C203 C204 0.0
C202 C203 C204 C205 0.0
C203 C204 C205 C206 0.0
C204 C205 C206 C201 0.0
C202 C201 C206 C205 0.0
C216 C211 C212 C213 0.0
C211 C212 C213 C214 0.0
C212 C213 C214 C215 0.0
C213 C214 C215 C216 0.0
C214 C215 C216 C211 0.0
C212 C211 C216 C215 0.0
